data_1540788
loop_
_publ_author_name
'Yarmolyuk, Ya.P.'
'Zarechnyuk, O.S.'
'Aksel'rud, L.G.'
'Rozhdestvenskaya, I.V.'
'Rykhal', R.M.'

_publ_section_title
;
 Crystal structure of Pr7 Co6 Al7 - a representative of the family R7 Co6
 Al7 (R= Pr, Nd, Sm)
;
_journal_name_full 'Soviet Physics, Crystallography (= Kristallografiya)'
_journal_page_first 230
_journal_page_last 231
_journal_volume 31
_journal_year 1986
_chemical_formula_sum 'Al7 Co6 Pr7'
_space_group_IT_number 127
_symmetry_space_group_name_Hall '-P 4 2ab'
_symmetry_space_group_name_H-M 'P 4/m b m'
_cell_angle_alpha 90
_cell_angle_beta 90
_cell_angle_gamma 90
_cell_formula_units_Z 2
_cell_length_a 13.784
_cell_length_b 13.784
_cell_length_c 4.229
_cell_volume 803.504
_citation_journal_id_ASTM SPHCA6
_cod_data_source_file Yarmolyuk_SPHCA6_1986_523.cif
_cod_data_source_block Al7Co6Pr7
_cod_original_cell_volume 803.5044
_cod_database_code 1540788

loop_
_symmetry_equiv_pos_as_xyz
x,y,z
-y,x,z
-x,-y,z
y,-x,z
x+1/2,-y+1/2,-z
y+1/2,x+1/2,-z
-x+1/2,y+1/2,-z
-y+1/2,-x+1/2,-z
-x,-y,-z
y,-x,-z
x,y,-z
-y,x,-z
-x-1/2,y-1/2,z
-y-1/2,-x-1/2,z
x-1/2,-y-1/2,z
y-1/2,x-1/2,z

loop_
_atom_site_label
_atom_site_type_symbol
_atom_site_fract_x
_atom_site_fract_y
_atom_site_fract_z
_atom_site_occupancy
_atom_site_U_iso_or_equiv
Pr1 Pr 0 0 0 1 0.0
Pr3 Pr 0.2615 0.0467 0 1 0.0
Co1 Co 0.072 0.572 0.5 1 0.0
Pr2 Pr 0.3684 0.8684 0.5 1 0.0
Al2 Al 0.214 0.714 0.5 1 0.0
Al3 Al 0.094 0.141 0.5 1 0.0
Al1 Al 0 0.5 0 1 0.0
Co2 Co 0.292 0.335 0 1 0.0
